data_9015674
loop_
_publ_author_name
'Nikitin, A. V.'
'Belov, N. V.'

_publ_section_title
;
 Crystal structure of batisite, Na2BaTi2Si4O14 = Na2BaTi2O2[Si4O12]
;
_journal_name_full 'Doklady Akademii Nauk SSSR'
_journal_page_first 1401
_journal_page_last 1403
_journal_volume 146
_journal_year 1962
_chemical_formula_sum 'Ba Na2 O14 Si4 Ti2'
_chemical_name_mineral Batisite
_symmetry_space_group_name_H-M 'I m a 2'
_cell_angle_alpha 90
_cell_angle_beta 90
_cell_angle_gamma 90
_cell_length_a 10.40
_cell_length_b 13.85
_cell_length_c 8.10
_cell_formula_units_Z 4
_cell_volume 1166.724
_database_code_amcsd 0012440
_exptl_crystal_density_diffrn 3.503
_cod_original_formula_sum 'Na2 Ba Ti2 Si4 O14'
_cod_database_code 9015674

loop_
_space_group_symop_operation_xyz
x,y,z
1/2+x,1/2+y,1/2+z
1/2+x,1/2-y,z
+x,-y,1/2+z
-x,y,z
1/2-x,1/2+y,1/2+z
1/2-x,1/2-y,z
-x,-y,1/2+z

loop_
_atom_site_label
_atom_site_fract_x
_atom_site_fract_y
_atom_site_fract_z
Na1 0.25000 0.25000 0.48400
Na2 0.50000 0.07200 0.52800
Ba 0.00000 0.00200 0.00000
Ti1 0.00000 0.22000 0.28310
Ti2 0.00000 0.22000 0.78400
Si1 0.27800 0.10500 0.19500
Si2 0.27800 0.10400 0.79800
O1 0.36700 0.18200 0.72700
O2 0.12800 0.11500 0.74000
O3 0.33400 0.00100 0.79300
O4 0.12800 0.10300 0.29300
O5 0.36700 0.19000 0.31200
O6 0.29200 0.09200 0.03200
O7 0.00000 0.20000 0.52300
O8 0.00000 0.21500 0.03300

loop_
_cod_related_entry_id
_cod_related_entry_database
_cod_related_entry_code
1 AMCSD 0012440
